data_8103851
loop_
_publ_author_name
'Giester, G.'

_publ_section_title
;
 Syntheses and crystal structures of TlCu(OH)SO4 and TlCu(OH)SeO4
;
_journal_name_full 'Zeitschrift fuer Kristallographie (149,1979-)'
_journal_page_first 59
_journal_page_last 67
_journal_volume 201
_journal_year 1992
_chemical_formula_sum 'Cu H O5 S Tl'
_chemical_name_systematic 'Tl Cu (O H) S O4'
_space_group_IT_number 11
_symmetry_space_group_name_Hall '-P 2yb'
_symmetry_space_group_name_H-M 'P 1 21/m 1'
_cell_angle_alpha 90
_cell_angle_beta 95.29
_cell_angle_gamma 90
_cell_formula_units_Z 2
_cell_length_a 8.854
_cell_length_b 5.888
_cell_length_c 4.493
_cell_volume 233.233
_citation_journal_id_ASTM ZEKRDZ
_cod_data_source_file Giester_ZEKRDZ_1992_54.cif
_cod_data_source_block H1Cu1O5S1Tl1
_cod_original_formula_sum 'H1 Cu1 O5 S1 Tl1'
_cod_database_code 8103851

loop_
_symmetry_equiv_pos_as_xyz
x,y,z
-x,y+1/2,-z
-x,-y,-z
x,-y-1/2,z

loop_
_atom_site_label
_atom_site_type_symbol
_atom_site_fract_x
_atom_site_fract_y
_atom_site_fract_z
_atom_site_occupancy
_atom_site_U_iso_or_equiv
S1 S+6 0.223 0.25 0.5136 1 0.0
Tl1 Tl+1 0.6076 0.25 0.8989 1 0.0
O1 O-2 0.8918 0.25 0.8173 1 0.0
Cu1 Cu+2 0 0 0 1 0.0
O4 O-2 0.0824 0.25 0.2873 1 0.0
O3 O-2 0.3608 0.25 0.3592 1 0.0
H1 H+1 0.879 0.25 0.629 1 0.0
O2 O-2 0.2121 0.0459 0.6931 1 0.0
